data_1508992
loop_
_publ_author_name
'Zaplatynsky, O.V.'
'Stepen'-Damm, Yu.'
'Salamakha, P.S.'
'Prots', Yu.M.'
'Bodak, O.I.'

_publ_section_title
;
 Crystal structure of the compound Nd5 Ag0.5 Si3.5
;
_journal_name_full 'Journal of Alloys Compd.'
_journal_page_first 91
_journal_page_last 93
_journal_paper_doi 10.1016/0925-8388(94)01379-9
_journal_volume 221
_journal_year 1995
_chemical_formula_sum 'Ag0.5 Nd5 Si3.5'
_chemical_name_systematic 'Neodymium argentide silicide (5/0.5/3.5)'
_space_group_IT_number 62
_symmetry_space_group_name_Hall '-P 2ac 2n'
_symmetry_space_group_name_H-M 'P n m a'
_cell_angle_alpha 90
_cell_angle_beta 90
_cell_angle_gamma 90
_cell_formula_units_Z 4
_cell_length_a 7.645
_cell_length_b 15.04
_cell_length_c 7.881
_cell_volume 906.164
_citation_journal_id_ASTM JALCEU
_cod_data_source_file silver0-1_117.cif
_cod_data_source_block Ag0.5Nd5Si3.5
_cod_original_cell_volume 906.1637
_cod_database_code 1508992

loop_
_symmetry_equiv_pos_as_xyz
x,y,z
-x+1/2,-y,z+1/2
x+1/2,-y+1/2,-z+1/2
-x,y+1/2,-z
-x,-y,-z
x-1/2,y,-z-1/2
-x-1/2,y-1/2,z-1/2
x,-y-1/2,z

loop_
_atom_site_label
_atom_site_type_symbol
_atom_site_fract_x
_atom_site_fract_y
_atom_site_fract_z
_atom_site_occupancy
Ag1 Ag 0.2491 0.25 0.3785 0.125
Nd3 Nd 0.1868 0.1214 0.6808 1
Ag2 Ag 0.4812 0.25 0.599 0.125
Si1 Si 0.2491 0.25 0.3785 0.875
Nd1 Nd 0.3587 0.25 0.0128 1
Ag3 Ag 0.3604 0.0402 0.9736 0.125
Nd2 Nd 0.0333 0.0986 0.1834 1
Si2 Si 0.4812 0.25 0.599 0.875
Si3 Si 0.3604 0.0402 0.9736 0.875
